data_7131883
loop_
_publ_author_name
'Hu, Yong'
'Dong, Wen-Shuai'
'Lu, Zu-Jia'
'Zhang, Han'
'Zhang, Jianguo'

_publ_section_title
;
 Multi-fused heat-resistant nergetic compound constructed by hydrogen
 bonds
;
_journal_name_full 'Chemical Communications'
_journal_paper_doi 10.1039/D3CC02504G
_journal_year 2023
_chemical_formula_sum 'C8 H16 Cl2 N12 O14'
_chemical_formula_weight 575.23
_space_group_IT_number 14
_space_group_name_Hall '-P 2ybc'
_space_group_name_H-M_alt 'P 1 21/c 1'
_symmetry_cell_setting monoclinic
_symmetry_space_group_name_H-M 'P 1 21/c 1'
_atom_sites_solution_hydrogens geom
_atom_sites_solution_primary direct
_atom_sites_solution_secondary difmap
_audit_creation_method SHELXL-97
_audit_update_record
;
2023-05-23 deposited with the CCDC.	2023-07-13 downloaded from the CCDC.
;
_cell_angle_alpha 90.00
_cell_angle_beta 116.175(5)
_cell_angle_gamma 90.00
_cell_formula_units_Z 2
_cell_length_a 15.3440(13)
_cell_length_b 5.2963(5)
_cell_length_c 14.1981(12)
_cell_measurement_reflns_used 1378
_cell_measurement_temperature 293(2)
_cell_measurement_theta_max 27.584
_cell_measurement_theta_min 2.87
_cell_volume 1035.50(16)
_computing_cell_refinement 'Bruker SMART'
_computing_data_collection 'Bruker SMART'
_computing_data_reduction 'Bruker SHELXTL'
_computing_molecular_graphics 'Bruker SHELXTL'
_computing_publication_material 'Bruker SHELXTL'
_computing_structure_refinement 'SHELXL-97 (Sheldrick, 1997)'
_computing_structure_solution 'SHELXS-97 (Sheldrick, 1990)'
_diffrn_ambient_temperature 293(2)
_diffrn_measured_fraction_theta_full 0.999
_diffrn_measured_fraction_theta_max 0.999
_diffrn_measurement_device_type 'CCD area detector'
_diffrn_measurement_method 'phi and omega scans'
_diffrn_radiation_monochromator graphite
_diffrn_radiation_source 'fine-focus sealed tube'
_diffrn_radiation_type MoK\a
_diffrn_radiation_wavelength 0.71073
_diffrn_reflns_av_R_equivalents 0.1068
_diffrn_reflns_av_sigmaI/netI 0.0853
_diffrn_reflns_limit_h_max 11
_diffrn_reflns_limit_h_min -18
_diffrn_reflns_limit_k_max 6
_diffrn_reflns_limit_k_min -6
_diffrn_reflns_limit_l_max 16
_diffrn_reflns_limit_l_min -12
_diffrn_reflns_number 4954
_diffrn_reflns_theta_full 25.02
_diffrn_reflns_theta_max 25.02
_diffrn_reflns_theta_min 2.87
_exptl_absorpt_coefficient_mu 0.415
_exptl_absorpt_correction_T_max 0.9877
_exptl_absorpt_correction_T_min 0.9179
_exptl_absorpt_correction_type multi-scan
_exptl_absorpt_process_details sadabs
_exptl_crystal_colour colorless
_exptl_crystal_density_diffrn 1.845
_exptl_crystal_density_meas 1.845
_exptl_crystal_density_method 'not measured'
_exptl_crystal_description needle
_exptl_crystal_F_000 588
_exptl_crystal_size_max 0.21
_exptl_crystal_size_mid 0.08
_exptl_crystal_size_min 0.03
_refine_diff_density_max 0.403
_refine_diff_density_min -0.679
_refine_diff_density_rms 0.093
_refine_ls_extinction_method none
_refine_ls_goodness_of_fit_ref 1.092
_refine_ls_hydrogen_treatment mixed
_refine_ls_matrix_type full
_refine_ls_number_parameters 163
_refine_ls_number_reflns 1832
_refine_ls_number_restraints 0
_refine_ls_restrained_S_all 1.092
_refine_ls_R_factor_all 0.1155
_refine_ls_R_factor_gt 0.0735
_refine_ls_shift/su_max 0.000
_refine_ls_shift/su_mean 0.000
_refine_ls_structure_factor_coef Fsqd
_refine_ls_weighting_details 'calc w=1/[\s^2^(Fo^2^)+(0.0896P)^2^+0.0686P] where P=(Fo^2^+2Fc^2^)/3'
_refine_ls_weighting_scheme calc
_refine_ls_wR_factor_gt 0.1663
_refine_ls_wR_factor_ref 0.1841
_reflns_number_gt 1244
_reflns_number_total 1832
_reflns_threshold_expression >2sigma(I)
_cod_data_source_file d3cc02504g2.cif
_cod_data_source_block 210828d
_cod_depositor_comments
;
The following automatic conversions were performed:

data item '_symmetry_cell_setting' value 'Monoclinic' was changed to
'monoclinic' in accordance with the
/home/data/users/saulius/crontab/automatic-downloads/rss-feeds/RSC/lib/dictionaries/cif_core.dic
dictionary named 'cif_core.dic' version 2.4.2 last updated on
2011-04-26.

Automatic conversion script
Id: cif_fix_values 8170 2020-07-09 18:12:32Z antanas 
;
_cod_original_sg_symbol_H-M P2(1)/c
_cod_database_code 7131883

loop_
_symmetry_equiv_pos_as_xyz
'x, y, z'
'-x, y+1/2, -z+1/2'
'-x, -y, -z'
'x, -y-1/2, z-1/2'

loop_
_atom_site_label
_atom_site_type_symbol
_atom_site_fract_x
_atom_site_fract_y
_atom_site_fract_z
_atom_site_U_iso_or_equiv
_atom_site_adp_type
_atom_site_occupancy
_atom_site_symmetry_multiplicity
_atom_site_calc_flag
_atom_site_refinement_flags
_atom_site_disorder_assembly
_atom_site_disorder_group
Cl1 Cl 0.63200(8) 0.0668(2) 0.19178(9) 0.0398(4) Uani 1 1 d . . .
N1 N 0.8379(2) 0.0426(7) -0.0362(3) 0.0322(9) Uani 1 1 d . . .
N2 N 0.7419(3) 0.3101(7) 0.0128(3) 0.0380(10) Uani 1 1 d . . .
H2 H 0.6848 0.3453 0.0063 0.046 Uiso 1 1 calc R . .
N3 N 0.9997(2) 0.1058(6) 0.0279(3) 0.0313(9) Uani 1 1 d . . .
H3 H 1.0523 0.1885 0.0638 0.038 Uiso 1 1 calc R . .
N4 N 0.6747(3) -0.0180(8) -0.1023(3) 0.0443(10) Uani 1 1 d . . .
H4A H 0.6794 -0.1461 -0.1370 0.053 Uiso 1 1 calc R . .
H4B H 0.6190 0.0254 -0.1067 0.053 Uiso 1 1 calc R . .
N5 N 0.7988(3) 0.6343(7) 0.1291(3) 0.0423(10) Uani 1 1 d . . .
H5A H 0.7404 0.6565 0.1212 0.051 Uiso 1 1 calc R . .
H5B H 0.8448 0.7301 0.1710 0.051 Uiso 1 1 calc R . .
N6 N 0.9916(3) 0.5378(7) 0.1453(3) 0.0322(9) Uani 1 1 d . . .
O1 O 0.9829(2) 0.7326(6) 0.1896(2) 0.0443(9) Uani 1 1 d . . .
O2 O 1.0734(2) 0.4706(6) 0.1566(2) 0.0423(8) Uani 1 1 d . . .
O3 O 0.6634(3) 0.3112(7) 0.1828(3) 0.0711(12) Uani 1 1 d . . .
O4 O 0.7023(3) -0.0493(8) 0.2832(3) 0.0776(13) Uani 1 1 d . . .
O5 O 0.5432(3) 0.0845(9) 0.2002(3) 0.0800(14) Uani 1 1 d . . .
O6 O 0.6177(3) -0.0824(8) 0.1021(3) 0.0637(11) Uani 1 1 d . . .
O7 O 0.4488(2) 0.5716(7) 0.0665(3) 0.0599(11) Uani 1 1 d . . .
H7A H 0.4895 0.6915 0.0910 0.072 Uiso 1 1 d R . .
H7B H 0.4618 0.4917 0.0224 0.072 Uiso 0.50 1 d PR A 1
H7C H 0.4558 0.4723 0.1164 0.072 Uiso 0.50 1 d PR B 2
C1 C 0.7522(3) 0.1106(9) -0.0427(3) 0.0330(10) Uani 1 1 d . . .
C2 C 0.8175(3) 0.4549(8) 0.0776(3) 0.0325(10) Uani 1 1 d . . .
C3 C 0.9092(3) 0.3952(8) 0.0822(3) 0.0322(10) Uani 1 1 d . . .
C4 C 0.9152(3) 0.1796(8) 0.0248(3) 0.0274(9) Uani 1 1 d . . .

loop_
_atom_site_aniso_label
_atom_site_aniso_U_11
_atom_site_aniso_U_22
_atom_site_aniso_U_33
_atom_site_aniso_U_23
_atom_site_aniso_U_13
_atom_site_aniso_U_12
Cl1 0.0374(7) 0.0434(8) 0.0423(7) 0.0047(5) 0.0209(5) 0.0040(5)
N1 0.028(2) 0.038(2) 0.0335(19) -0.0033(17) 0.0163(17) 0.0024(17)
N2 0.030(2) 0.048(2) 0.041(2) -0.0047(19) 0.0204(18) 0.0041(18)
N3 0.0265(19) 0.036(2) 0.035(2) -0.0049(16) 0.0171(16) -0.0032(16)
N4 0.033(2) 0.057(3) 0.046(2) -0.012(2) 0.020(2) -0.004(2)
N5 0.036(2) 0.045(3) 0.055(2) -0.0123(19) 0.028(2) 0.0017(18)
N6 0.035(2) 0.035(2) 0.0270(19) 0.0021(16) 0.0143(17) -0.0024(18)
O1 0.049(2) 0.039(2) 0.048(2) -0.0130(16) 0.0237(17) -0.0061(16)
O2 0.0300(18) 0.049(2) 0.0511(19) -0.0065(16) 0.0208(16) -0.0029(15)
O3 0.113(4) 0.040(2) 0.069(3) 0.0031(19) 0.048(3) -0.009(2)
O4 0.070(3) 0.075(3) 0.067(3) 0.034(2) 0.011(2) 0.012(2)
O5 0.047(2) 0.123(4) 0.082(3) -0.025(3) 0.039(2) -0.005(2)
O6 0.067(3) 0.066(3) 0.067(2) -0.0191(19) 0.038(2) -0.006(2)
O7 0.043(2) 0.068(3) 0.065(2) 0.0018(19) 0.0214(19) 0.0036(18)
C1 0.033(3) 0.040(3) 0.030(2) -0.001(2) 0.017(2) -0.001(2)
C2 0.038(3) 0.032(2) 0.030(2) 0.002(2) 0.017(2) 0.006(2)
C3 0.031(2) 0.038(3) 0.031(2) 0.0027(19) 0.017(2) 0.0001(19)
C4 0.030(2) 0.033(2) 0.024(2) 0.0040(18) 0.0160(18) 0.004(2)

loop_
_atom_type_symbol
_atom_type_description
_atom_type_scat_dispersion_real
_atom_type_scat_dispersion_imag
_atom_type_scat_source
C C 0.0033 0.0016 'International Tables Vol C Tables 4.2.6.8 and 6.1.1.4'
H H 0.0000 0.0000 'International Tables Vol C Tables 4.2.6.8 and 6.1.1.4'
N N 0.0061 0.0033 'International Tables Vol C Tables 4.2.6.8 and 6.1.1.4'
O O 0.0106 0.0060 'International Tables Vol C Tables 4.2.6.8 and 6.1.1.4'
Cl Cl 0.1484 0.1585 'International Tables Vol C Tables 4.2.6.8 and 6.1.1.4'

loop_
_geom_angle_atom_site_label_1
_geom_angle_atom_site_label_2
_geom_angle_atom_site_label_3
_geom_angle
_geom_angle_site_symmetry_1
_geom_angle_site_symmetry_3
_geom_angle_publ_flag
O3 Cl1 O4 109.3(3) . . ?
O3 Cl1 O5 109.0(3) . . ?
O4 Cl1 O5 108.9(3) . . ?
O3 Cl1 O6 110.6(2) . . ?
O4 Cl1 O6 109.4(3) . . ?
O5 Cl1 O6 109.6(2) . . ?
C1 N1 C4 117.9(4) . . ?
C2 N2 C1 123.1(4) . . ?
C2 N2 H2 118.5 . . ?
C1 N2 H2 118.5 . . ?
C4 N3 N3 118.2(4) . 3_755 ?
C4 N3 H3 120.9 . . ?
N3 N3 H3 120.9 3_755 . ?
C1 N4 H4A 120.0 . . ?
C1 N4 H4B 120.0 . . ?
H4A N4 H4B 120.0 . . ?
C2 N5 H5A 120.0 . . ?
C2 N5 H5B 120.0 . . ?
H5A N5 H5B 120.0 . . ?
O2 N6 O1 119.9(4) . . ?
O2 N6 C3 120.1(4) . . ?
O1 N6 C3 120.0(4) . . ?
H7A O7 H7B 107.7 . . ?
H7A O7 H7C 108.8 . . ?
H7B O7 H7C 108.8 . . ?
N4 C1 N1 119.7(4) . . ?
N4 C1 N2 118.2(4) . . ?
N1 C1 N2 122.2(4) . . ?
N5 C2 N2 117.2(4) . . ?
N5 C2 C3 126.6(4) . . ?
N2 C2 C3 116.2(4) . . ?
N6 C3 C2 120.5(4) . . ?
N6 C3 C4 121.8(4) . . ?
C2 C3 C4 117.7(4) . . ?
N1 C4 N3 115.8(4) . . ?
N1 C4 C3 122.8(4) . . ?
N3 C4 C3 121.4(4) . . ?

loop_
_geom_bond_atom_site_label_1
_geom_bond_atom_site_label_2
_geom_bond_distance
_geom_bond_site_symmetry_2
_geom_bond_publ_flag
Cl1 O3 1.407(4) . ?
Cl1 O4 1.411(4) . ?
Cl1 O5 1.422(4) . ?
Cl1 O6 1.431(4) . ?
N1 C1 1.327(5) . ?
N1 C4 1.333(5) . ?
N2 C2 1.356(6) . ?
N2 C1 1.368(5) . ?
N2 H2 0.8600 . ?
N3 C4 1.335(5) . ?
N3 N3 1.375(6) 3_755 ?
N3 H3 0.8600 . ?
N4 C1 1.307(6) . ?
N4 H4A 0.8600 . ?
N4 H4B 0.8600 . ?
N5 C2 1.307(5) . ?
N5 H5A 0.8600 . ?
N5 H5B 0.8600 . ?
N6 O2 1.245(4) . ?
N6 O1 1.246(4) . ?
N6 C3 1.404(6) . ?
O7 H7A 0.8500 . ?
O7 H7B 0.8500 . ?
O7 H7C 0.8500 . ?
C2 C3 1.415(6) . ?
C3 C4 1.430(6) . ?

loop_
_geom_torsion_atom_site_label_1
_geom_torsion_atom_site_label_2
_geom_torsion_atom_site_label_3
_geom_torsion_atom_site_label_4
_geom_torsion
_geom_torsion_site_symmetry_1
_geom_torsion_site_symmetry_2
_geom_torsion_site_symmetry_3
_geom_torsion_site_symmetry_4
_geom_torsion_publ_flag
C4 N1 C1 N4 179.5(4) . . . . ?
C4 N1 C1 N2 -1.8(6) . . . . ?
C2 N2 C1 N4 179.4(4) . . . . ?
C2 N2 C1 N1 0.7(6) . . . . ?
C1 N2 C2 N5 -177.6(4) . . . . ?
C1 N2 C2 C3 2.4(6) . . . . ?
O2 N6 C3 C2 173.5(4) . . . . ?
O1 N6 C3 C2 -7.0(6) . . . . ?
O2 N6 C3 C4 -3.5(6) . . . . ?
O1 N6 C3 C4 176.0(4) . . . . ?
N5 C2 C3 N6 -1.4(7) . . . . ?
N2 C2 C3 N6 178.6(4) . . . . ?
N5 C2 C3 C4 175.8(4) . . . . ?
N2 C2 C3 C4 -4.3(6) . . . . ?
C1 N1 C4 N3 -179.2(4) . . . . ?
C1 N1 C4 C3 -0.4(6) . . . . ?
N3 N3 C4 N1 -2.2(6) 3_755 . . . ?
N3 N3 C4 C3 178.9(4) 3_755 . . . ?
N6 C3 C4 N1 -179.5(4) . . . . ?
C2 C3 C4 N1 3.4(6) . . . . ?
N6 C3 C4 N3 -0.7(6) . . . . ?
C2 C3 C4 N3 -177.8(4) . . . . ?
